data_4063778
loop_
_publ_author_name
'Jenter, Jelena'
'K\"oppe, Ralf'
'Roesky, Peter W.'

_publ_section_title
;
 2,5-Bis{N-(2,6-diisopropylphenyl)iminomethyl}pyrrolyl Complexes of the
 Heavy Alkaline Earth Metals: Synthesis, Structures, and Hydroamination
 Catalysis
;
_journal_issue 6
_journal_name_full Organometallics
_journal_page_first 1404
_journal_paper_doi 10.1021/om100937c
_journal_volume 30
_journal_year 2011
_chemical_formula_moiety 'C46 H70 Ba I N3 O4, C4 H8 O'
_chemical_formula_sum 'C50 H78 Ba I N3 O5'
_chemical_formula_weight 1065.39
_chemical_name_systematic
; 
 ? 
;
_space_group_IT_number 4
_symmetry_cell_setting monoclinic
_symmetry_Int_Tables_number 4
_symmetry_space_group_name_Hall 'P 2yb'
_symmetry_space_group_name_H-M 'P 1 21 1'
_atom_sites_solution_hydrogens geom
_atom_sites_solution_primary direct
_atom_sites_solution_secondary difmap
_audit_creation_date 09-04-29
_audit_creation_method 'STOE X-RED'
_cell_angle_alpha 90.00
_cell_angle_beta 109.07(3)
_cell_angle_gamma 90.00
_cell_formula_units_Z 4
_cell_length_a 10.979(2)
_cell_length_b 31.676(6)
_cell_length_c 15.769(3)
_cell_measurement_reflns_used 55169
_cell_measurement_temperature 200(2)
_cell_measurement_theta_max 28.36
_cell_measurement_theta_min 1.51
_cell_volume 5183.0(19)
_computing_cell_refinement 'STOE X-AREA, PLATON (A.L.Spek, 2005)'
_computing_data_collection 'STOE X-AREA'
_computing_data_reduction 'STOE X-RED, PLATON (A.L.Spek, 2005)'
_computing_molecular_graphics 'Diamond 2.1e'
_computing_publication_material 'X-STEP32, Microsoft Word'
_computing_structure_refinement 'SHELXL-97 (Sheldrick, 1997)'
_computing_structure_solution 'SHELXS-97 (Sheldrick, 1997)'
_diffrn_ambient_temperature 200(2)
_diffrn_measured_fraction_theta_full 0.969
_diffrn_measured_fraction_theta_max 0.969
_diffrn_measurement_device_type 'STOE IPDS 2T'
_diffrn_measurement_method 'area detector'
_diffrn_radiation_monochromator graphite
_diffrn_radiation_source 'fine-focus sealed tube'
_diffrn_radiation_type MoK\a
_diffrn_radiation_wavelength 0.71073
_diffrn_reflns_av_R_equivalents 0.0492
_diffrn_reflns_av_sigmaI/netI 0.0410
_diffrn_reflns_limit_h_max 14
_diffrn_reflns_limit_h_min -14
_diffrn_reflns_limit_k_max 41
_diffrn_reflns_limit_k_min -41
_diffrn_reflns_limit_l_max 20
_diffrn_reflns_limit_l_min -20
_diffrn_reflns_number 39822
_diffrn_reflns_theta_full 27.95
_diffrn_reflns_theta_max 27.95
_diffrn_reflns_theta_min 1.51
_exptl_absorpt_coefficient_mu 1.406
_exptl_absorpt_correction_T_max 0.7516
_exptl_absorpt_correction_T_min 0.5075
_exptl_absorpt_correction_type integration
_exptl_absorpt_process_details 'STOE X-RED & X-SHAPE'
_exptl_crystal_colour yellow
_exptl_crystal_density_diffrn 1.365
_exptl_crystal_density_method 'not measured'
_exptl_crystal_description prism
_exptl_crystal_F_000 2192
_exptl_crystal_size_max 0.622
_exptl_crystal_size_mid 0.385
_exptl_crystal_size_min 0.215
_refine_diff_density_max 1.129
_refine_diff_density_min -2.143
_refine_diff_density_rms 0.102
_refine_ls_abs_structure_details 'Flack H D (1983), Acta Cryst. A39, 876-881'
_refine_ls_abs_structure_Flack 0.470(11)
_refine_ls_extinction_method none
_refine_ls_goodness_of_fit_ref 1.010
_refine_ls_hydrogen_treatment constr
_refine_ls_matrix_type full
_refine_ls_number_parameters 1026
_refine_ls_number_reflns 23278
_refine_ls_number_restraints 1
_refine_ls_restrained_S_all 1.010
_refine_ls_R_factor_all 0.0428
_refine_ls_R_factor_gt 0.0397
_refine_ls_shift/su_max 0.002
_refine_ls_shift/su_mean 0.000
_refine_ls_structure_factor_coef Fsqd
_refine_ls_weighting_details 'calc w=1/[\s^2^(Fo^2^)+(0.0727P)^2^+0.0000P] where P=(Fo^2^+2Fc^2^)/3'
_refine_ls_weighting_scheme calc
_refine_ls_wR_factor_gt 0.0979
_refine_ls_wR_factor_ref 0.0992
_reflns_number_gt 21598
_reflns_number_total 23278
_reflns_threshold_expression >2sigma(I)
_cod_data_source_file om100937c_si_001.cif
_cod_data_source_block 4
_cod_original_cell_volume 5183.1(18)
_cod_original_sg_symbol_H-M 'P 21'
_cod_database_code 4063778

loop_
_symmetry_equiv_pos_as_xyz
'x, y, z'
'-x, y+1/2, -z'

loop_
_atom_site_label
_atom_site_type_symbol
_atom_site_fract_x
_atom_site_fract_y
_atom_site_fract_z
_atom_site_U_iso_or_equiv
_atom_site_adp_type
_atom_site_occupancy
_atom_site_symmetry_multiplicity
_atom_site_calc_flag
_atom_site_refinement_flags
_atom_site_disorder_assembly
_atom_site_disorder_group
C1 C 0.0821(4) 0.64715(12) 0.1225(3) 0.0244(7) Uani 1 1 d . . .
H1 H 0.0313 0.6303 0.0740 0.029 Uiso 1 1 calc R . .
C2 C 0.1003(4) 0.63281(12) 0.2118(3) 0.0239(7) Uani 1 1 d . . .
C3 C 0.0519(5) 0.59586(14) 0.2389(3) 0.0327(9) Uani 1 1 d . . .
H3 H -0.0023 0.5753 0.2009 0.039 Uiso 1 1 calc R . .
C4 C 0.0987(4) 0.59528(13) 0.3315(3) 0.0317(9) Uani 1 1 d . . .
H4 H 0.0834 0.5744 0.3700 0.038 Uiso 1 1 calc R . .
C5 C 0.1741(4) 0.63239(12) 0.3573(3) 0.0245(7) Uani 1 1 d . . .
C6 C 0.2447(4) 0.64592(12) 0.4454(3) 0.0256(7) Uani 1 1 d . . .
H6 H 0.2392 0.6296 0.4945 0.031 Uiso 1 1 calc R . .
C7 C 0.0961(4) 0.69324(12) 0.0114(3) 0.0261(8) Uani 1 1 d . . .
C8 C -0.0332(5) 0.69974(13) -0.0417(3) 0.0310(9) Uani 1 1 d . . .
C9 C -0.0581(6) 0.71312(17) -0.1309(3) 0.0425(11) Uani 1 1 d . . .
H9 H -0.1447 0.7174 -0.1681 0.051 Uiso 1 1 calc R . .
C10 C 0.0389(7) 0.72006(17) -0.1651(3) 0.0486(13) Uani 1 1 d . . .
H10 H 0.0191 0.7293 -0.2254 0.058 Uiso 1 1 calc R . .
C11 C 0.1642(6) 0.71390(17) -0.1137(4) 0.0455(12) Uani 1 1 d . . .
H11 H 0.2306 0.7187 -0.1389 0.055 Uiso 1 1 calc R . .
C12 C 0.1967(5) 0.70049(14) -0.0237(3) 0.0327(9) Uani 1 1 d . . .
C13 C 0.3801(4) 0.69013(13) 0.5544(3) 0.0288(8) Uani 1 1 d . . .
C14 C 0.3088(5) 0.70180(14) 0.6110(3) 0.0333(9) Uani 1 1 d . . .
C15 C 0.3774(6) 0.71352(18) 0.6988(4) 0.0475(12) Uani 1 1 d . . .
H15 H 0.3316 0.7215 0.7380 0.057 Uiso 1 1 calc R . .
C16 C 0.5097(7) 0.7138(2) 0.7301(4) 0.0556(15) Uani 1 1 d . . .
H16 H 0.5540 0.7218 0.7904 0.067 Uiso 1 1 calc R . .
C17 C 0.5788(6) 0.7025(2) 0.6741(4) 0.0522(13) Uani 1 1 d . . .
H17 H 0.6703 0.7029 0.6964 0.063 Uiso 1 1 calc R . .
C18 C 0.5155(5) 0.69064(16) 0.5857(3) 0.0370(10) Uani 1 1 d . . .
C19 C -0.1462(5) 0.69414(16) -0.0079(3) 0.0362(10) Uani 1 1 d . . .
H19 H -0.1113 0.6883 0.0580 0.043 Uiso 1 1 calc R . .
C20 C -0.2315(6) 0.6563(2) -0.0536(4) 0.0521(13) Uani 1 1 d . . .
H20A H -0.3035 0.6535 -0.0302 0.078 Uiso 1 1 calc R . .
H20B H -0.1798 0.6304 -0.0409 0.078 Uiso 1 1 calc R . .
H20C H -0.2650 0.6609 -0.1185 0.078 Uiso 1 1 calc R . .
C21 C -0.2289(5) 0.7346(2) -0.0216(4) 0.0517(14) Uani 1 1 d . . .
H21A H -0.3011 0.7300 0.0009 0.078 Uiso 1 1 calc R . .
H21B H -0.2623 0.7414 -0.0857 0.078 Uiso 1 1 calc R . .
H21C H -0.1759 0.7580 0.0112 0.078 Uiso 1 1 calc R . .
C22 C 0.3369(5) 0.69235(15) 0.0308(4) 0.0376(10) Uani 1 1 d . . .
H22 H 0.3405 0.6836 0.0926 0.045 Uiso 1 1 calc R . .
C23 C 0.4214(7) 0.7312(2) 0.0393(6) 0.0672(18) Uani 1 1 d . . .
H23A H 0.5103 0.7243 0.0752 0.101 Uiso 1 1 calc R . .
H23B H 0.3895 0.7539 0.0687 0.101 Uiso 1 1 calc R . .
H23C H 0.4189 0.7405 -0.0205 0.101 Uiso 1 1 calc R . .
C24 C 0.3907(7) 0.6565(2) -0.0099(6) 0.072(2) Uani 1 1 d . . .
H24A H 0.4809 0.6516 0.0261 0.108 Uiso 1 1 calc R . .
H24B H 0.3854 0.6639 -0.0714 0.108 Uiso 1 1 calc R . .
H24C H 0.3405 0.6308 -0.0109 0.108 Uiso 1 1 calc R . .
C25 C 0.1637(5) 0.70132(15) 0.5830(3) 0.0347(9) Uani 1 1 d . . .
H25 H 0.1298 0.6950 0.5173 0.042 Uiso 1 1 calc R . .
C26 C 0.1099(6) 0.74433(19) 0.5977(4) 0.0500(13) Uani 1 1 d . . .
H26A H 0.0156 0.7429 0.5785 0.075 Uiso 1 1 calc R . .
H26B H 0.1362 0.7659 0.5626 0.075 Uiso 1 1 calc R . .
H26C H 0.1434 0.7517 0.6616 0.075 Uiso 1 1 calc R . .
C27 C 0.1154(6) 0.66660(19) 0.6321(4) 0.0468(12) Uani 1 1 d . . .
H27A H 0.0210 0.6670 0.6123 0.070 Uiso 1 1 calc R . .
H27B H 0.1494 0.6716 0.6969 0.070 Uiso 1 1 calc R . .
H27C H 0.1449 0.6390 0.6184 0.070 Uiso 1 1 calc R . .
C28 C 0.5908(5) 0.6754(2) 0.5264(4) 0.0463(12) Uani 1 1 d . . .
H28 H 0.5397 0.6830 0.4632 0.056 Uiso 1 1 calc R . .
C29 C 0.7230(6) 0.6958(3) 0.5470(5) 0.072(2) Uani 1 1 d . . .
H29A H 0.7656 0.6846 0.5060 0.107 Uiso 1 1 calc R . .
H29B H 0.7754 0.6894 0.6090 0.107 Uiso 1 1 calc R . .
H29C H 0.7131 0.7264 0.5392 0.107 Uiso 1 1 calc R . .
C30 C 0.6021(7) 0.6272(2) 0.5309(6) 0.0669(18) Uani 1 1 d . . .
H30A H 0.6509 0.6176 0.4924 0.100 Uiso 1 1 calc R . .
H30B H 0.5158 0.6147 0.5103 0.100 Uiso 1 1 calc R . .
H30C H 0.6470 0.6185 0.5929 0.100 Uiso 1 1 calc R . .
C31 C -0.0608(6) 0.7461(3) 0.2148(4) 0.068(2) Uani 1 1 d . . .
H31A H -0.0464 0.7363 0.1593 0.081 Uiso 1 1 calc R . .
H31B H -0.1085 0.7732 0.2016 0.081 Uiso 1 1 calc R . .
C32 C -0.1384(6) 0.7139(2) 0.2452(4) 0.0560(17) Uani 1 1 d . . .
H32A H -0.1342 0.6859 0.2184 0.067 Uiso 1 1 calc R . .
H32B H -0.2297 0.7226 0.2294 0.067 Uiso 1 1 calc R . .
C33 C -0.0734(5) 0.71304(19) 0.3461(5) 0.0510(14) Uani 1 1 d . . .
H33A H -0.1360 0.7190 0.3777 0.061 Uiso 1 1 calc R . .
H33B H -0.0327 0.6853 0.3661 0.061 Uiso 1 1 calc R . .
C34 C 0.0272(6) 0.7476(2) 0.3635(4) 0.0523(14) Uani 1 1 d . . .
H34A H -0.0069 0.7744 0.3790 0.063 Uiso 1 1 calc R . .
H34B H 0.1054 0.7396 0.4135 0.063 Uiso 1 1 calc R . .
C35 C 0.1035(5) 0.79691(15) 0.0971(4) 0.0381(10) Uani 1 1 d . . .
H35A H 0.0551 0.8143 0.1274 0.046 Uiso 1 1 calc R . .
H35B H 0.0591 0.7694 0.0807 0.046 Uiso 1 1 calc R . .
C36 C 0.1128(7) 0.8192(2) 0.0147(4) 0.0581(15) Uani 1 1 d . . .
H36A H 0.1092 0.7988 -0.0335 0.070 Uiso 1 1 calc R . .
H36B H 0.0419 0.8399 -0.0082 0.070 Uiso 1 1 calc R . .
C37 C 0.2419(7) 0.8412(2) 0.0467(5) 0.0621(17) Uani 1 1 d . . .
H37A H 0.2307 0.8723 0.0419 0.075 Uiso 1 1 calc R . .
H37B H 0.2964 0.8323 0.0108 0.075 Uiso 1 1 calc R . .
C38 C 0.3018(6) 0.82804(17) 0.1437(4) 0.0493(12) Uani 1 1 d . . .
H38A H 0.3945 0.8217 0.1573 0.059 Uiso 1 1 calc R . .
H38B H 0.2926 0.8507 0.1843 0.059 Uiso 1 1 calc R . .
C39 C 0.2705(9) 0.8285(2) 0.3773(5) 0.0693(19) Uani 1 1 d . . .
H39A H 0.1751 0.8293 0.3576 0.083 Uiso 1 1 calc R . .
H39B H 0.2986 0.8344 0.3249 0.083 Uiso 1 1 calc R . .
C40 C 0.3268(6) 0.86089(16) 0.4505(5) 0.0527(13) Uani 1 1 d . . .
H40A H 0.2722 0.8646 0.4890 0.063 Uiso 1 1 calc R . .
H40B H 0.3395 0.8885 0.4254 0.063 Uiso 1 1 calc R . .
C41 C 0.4544(6) 0.84005(17) 0.5011(4) 0.0516(13) Uani 1 1 d . . .
H41A H 0.5196 0.8455 0.4715 0.062 Uiso 1 1 calc R . .
H41B H 0.4877 0.8502 0.5639 0.062 Uiso 1 1 calc R . .
C42 C 0.4195(6) 0.79366(16) 0.4972(4) 0.0436(11) Uani 1 1 d . . .
H42A H 0.4942 0.7759 0.4982 0.052 Uiso 1 1 calc R . .
H42B H 0.3916 0.7858 0.5487 0.052 Uiso 1 1 calc R . .
C43 C 0.4242(6) 0.61383(17) 0.2564(5) 0.0558(16) Uani 1 1 d . . .
H43A H 0.3628 0.6097 0.1952 0.067 Uiso 1 1 calc R A 1
H43B H 0.3821 0.6051 0.3003 0.067 Uiso 1 1 calc R A 1
C44A C 0.5481(10) 0.5879(3) 0.2696(8) 0.037(2) Uiso 0.50 1 d P B 1
H44A H 0.5692 0.5708 0.3250 0.045 Uiso 0.50 1 calc PR B 1
H44B H 0.5374 0.5688 0.2180 0.045 Uiso 0.50 1 calc PR B 1
C44B C 0.5259(13) 0.5904(4) 0.2286(10) 0.051(3) Uiso 0.50 1 d P B 2
H44C H 0.5592 0.5661 0.2689 0.061 Uiso 0.50 1 calc PR B 2
H44D H 0.4883 0.5797 0.1664 0.061 Uiso 0.50 1 calc PR B 2
C45A C 0.6450(13) 0.6175(4) 0.2760(11) 0.054(3) Uiso 0.50 1 d P B 1
H45A H 0.6810 0.6131 0.2267 0.064 Uiso 0.50 1 calc PR B 1
H45B H 0.7156 0.6139 0.3337 0.064 Uiso 0.50 1 calc PR B 1
C45B C 0.6260(12) 0.6191(4) 0.2340(9) 0.045(2) Uiso 0.50 1 d P B 2
H45C H 0.6337 0.6237 0.1738 0.054 Uiso 0.50 1 calc PR B 2
H45D H 0.7090 0.6080 0.2742 0.054 Uiso 0.50 1 calc PR B 2
C46 C 0.5930(6) 0.65980(18) 0.2705(6) 0.0596(18) Uani 1 1 d . . .
H46A H 0.6450 0.6767 0.3226 0.072 Uiso 1 1 calc R B 1
H46B H 0.5958 0.6738 0.2150 0.072 Uiso 1 1 calc R B 1
C47 C 0.4367(4) 0.54514(12) 0.9288(3) 0.0247(7) Uani 1 1 d . . .
H47 H 0.4885 0.5622 0.9765 0.030 Uiso 1 1 calc R . .
C48 C 0.4167(4) 0.55855(12) 0.8383(3) 0.0233(7) Uani 1 1 d . . .
C49 C 0.4663(5) 0.59525(14) 0.8095(3) 0.0324(9) Uani 1 1 d . . .
H49 H 0.5196 0.6163 0.8464 0.039 Uiso 1 1 calc R . .
C50 C 0.4213(5) 0.59421(14) 0.7168(3) 0.0322(9) Uani 1 1 d . . .
H50 H 0.4369 0.6145 0.6772 0.039 Uiso 1 1 calc R . .
C51 C 0.3470(4) 0.55674(12) 0.6927(3) 0.0242(7) Uani 1 1 d . . .
C52 C 0.2764(4) 0.54226(12) 0.6044(3) 0.0255(7) Uani 1 1 d . . .
H52 H 0.2827 0.5582 0.5549 0.031 Uiso 1 1 calc R . .
C53 C 0.4270(4) 0.49910(12) 1.0406(3) 0.0275(8) Uani 1 1 d . . .
C54 C 0.3291(5) 0.49332(14) 1.0796(3) 0.0330(9) Uani 1 1 d . . .
C55 C 0.3660(6) 0.47873(18) 1.1683(4) 0.0446(12) Uani 1 1 d . . .
H55 H 0.3015 0.4744 1.1956 0.054 Uiso 1 1 calc R . .
C56 C 0.4922(6) 0.4705(2) 1.2171(3) 0.0480(13) Uani 1 1 d . . .
H56 H 0.5147 0.4611 1.2775 0.058 Uiso 1 1 calc R . .
C57 C 0.5869(5) 0.47612(16) 1.1772(3) 0.0388(10) Uani 1 1 d . . .
H57 H 0.6743 0.4702 1.2106 0.047 Uiso 1 1 calc R . .
C58 C 0.5559(4) 0.49025(14) 1.0891(3) 0.0312(9) Uani 1 1 d . . .
C59 C 0.1415(4) 0.49844(13) 0.4952(3) 0.0275(8) Uani 1 1 d . . .
C60 C 0.0059(5) 0.49717(16) 0.4657(3) 0.0358(10) Uani 1 1 d . D .
C61 C -0.0595(5) 0.4850(2) 0.3766(4) 0.0501(13) Uani 1 1 d . . .
H61 H -0.1510 0.4837 0.3560 0.060 Uiso 1 1 calc R . .
C62 C 0.0057(6) 0.4749(2) 0.3195(4) 0.0512(14) Uani 1 1 d . . .
H62 H -0.0402 0.4672 0.2593 0.061 Uiso 1 1 calc R . .
C63 C 0.1401(6) 0.47600(16) 0.3495(3) 0.0399(11) Uani 1 1 d . . .
H63 H 0.1853 0.4685 0.3096 0.048 Uiso 1 1 calc R . .
C64 C 0.2097(4) 0.48809(13) 0.4378(3) 0.0292(8) Uani 1 1 d . . .
C65 C 0.1922(5) 0.50403(16) 1.0287(3) 0.0383(10) Uani 1 1 d . . .
H65 H 0.1778 0.4977 0.9640 0.046 Uiso 1 1 calc R . .
C66 C 0.1716(6) 0.55145(19) 1.0363(5) 0.0537(14) Uani 1 1 d . . .
H66A H 0.0818 0.5586 1.0030 0.081 Uiso 1 1 calc R . .
H66B H 0.2289 0.5671 1.0112 0.081 Uiso 1 1 calc R . .
H66C H 0.1908 0.5591 1.0996 0.081 Uiso 1 1 calc R . .
C67 C 0.0911(6) 0.4787(2) 1.0565(5) 0.0601(16) Uani 1 1 d . . .
H67A H 0.0044 0.4877 1.0201 0.090 Uiso 1 1 calc R . .
H67B H 0.1033 0.4839 1.1200 0.090 Uiso 1 1 calc R . .
H67C H 0.1015 0.4485 1.0471 0.090 Uiso 1 1 calc R . .
C68 C 0.6665(4) 0.49413(15) 1.0508(3) 0.0336(9) Uani 1 1 d . . .
H68 H 0.6281 0.5012 0.9856 0.040 Uiso 1 1 calc R . .
C69 C 0.7581(5) 0.53019(18) 1.0958(4) 0.0449(11) Uani 1 1 d . . .
H69A H 0.8277 0.5320 1.0698 0.067 Uiso 1 1 calc R . .
H69B H 0.7947 0.5247 1.1603 0.067 Uiso 1 1 calc R . .
H69C H 0.7103 0.5569 1.0860 0.067 Uiso 1 1 calc R . .
C70 C 0.7401(5) 0.45241(16) 1.0578(4) 0.0410(11) Uani 1 1 d . . .
H70A H 0.8100 0.4560 1.0326 0.061 Uiso 1 1 calc R . .
H70B H 0.6811 0.4304 1.0244 0.061 Uiso 1 1 calc R . .
H70C H 0.7763 0.4441 1.1210 0.061 Uiso 1 1 calc R . .
C71 C -0.0684(5) 0.5118(2) 0.5261(4) 0.0514(14) Uani 1 1 d . . .
H71 H -0.0088 0.5077 0.5888 0.062 Uiso 1 1 calc R C 1
C72 C -0.0885(10) 0.5598(3) 0.5146(6) 0.095(3) Uani 1 1 d . D .
H72A H -0.0051 0.5737 0.5255 0.142 Uiso 1 1 calc R . .
H72B H -0.1287 0.5703 0.5576 0.142 Uiso 1 1 calc R . .
H72C H -0.1446 0.5660 0.4535 0.142 Uiso 1 1 calc R . .
C73A C -0.1863(16) 0.4800(6) 0.5152(11) 0.066(3) Uiso 0.50 1 d P D 1
H73A H -0.2348 0.4891 0.5543 0.099 Uiso 0.50 1 calc PR D 1
H73B H -0.1529 0.4514 0.5320 0.099 Uiso 0.50 1 calc PR D 1
H73C H -0.2432 0.4801 0.4527 0.099 Uiso 0.50 1 calc PR D 1
C73B C -0.2068(16) 0.5000(6) 0.5030(11) 0.068(4) Uiso 0.50 1 d P D 2
H73D H -0.2413 0.5117 0.5480 0.101 Uiso 0.50 1 calc PR D 2
H73E H -0.2149 0.4692 0.5019 0.101 Uiso 0.50 1 calc PR D 2
H73F H -0.2552 0.5114 0.4438 0.101 Uiso 0.50 1 calc PR D 2
C74 C 0.3559(5) 0.48923(15) 0.4637(3) 0.0336(9) Uani 1 1 d . . .
H74 H 0.3915 0.4937 0.5300 0.040 Uiso 1 1 calc R . .
C75 C 0.4008(5) 0.52579(17) 0.4190(4) 0.0446(12) Uani 1 1 d . . .
H75A H 0.4951 0.5256 0.4370 0.067 Uiso 1 1 calc R . .
H75B H 0.3720 0.5525 0.4376 0.067 Uiso 1 1 calc R . .
H75C H 0.3643 0.5229 0.3537 0.067 Uiso 1 1 calc R . .
C76 C 0.4123(6) 0.44778(17) 0.4424(4) 0.0447(12) Uani 1 1 d . . .
H76A H 0.3832 0.4242 0.4713 0.067 Uiso 1 1 calc R . .
H76B H 0.5066 0.4492 0.4651 0.067 Uiso 1 1 calc R . .
H76C H 0.3831 0.4434 0.3774 0.067 Uiso 1 1 calc R . .
C77A C 0.0350(15) 0.3742(5) 0.6144(10) 0.062(3) Uiso 0.50 1 d P E 1
H77A H -0.0433 0.3867 0.6222 0.074 Uiso 0.50 1 calc PR E 1
H77B H 0.0616 0.3493 0.6541 0.074 Uiso 0.50 1 calc PR E 1
C77B C 0.004(2) 0.3942(9) 0.5840(17) 0.104(6) Uiso 0.50 1 d P E 2
H77C H -0.0453 0.4194 0.5546 0.124 Uiso 0.50 1 calc PR E 2
H77D H -0.0376 0.3820 0.6254 0.124 Uiso 0.50 1 calc PR E 2
C78 C 0.0126(15) 0.3625(5) 0.5163(8) 0.137(6) Uani 1 1 d . . .
H78A H -0.0082 0.3322 0.5064 0.165 Uiso 1 1 calc R E 1
H78B H -0.0602 0.3791 0.4763 0.165 Uiso 1 1 calc R E 1
C79A C 0.1354(13) 0.3725(5) 0.4960(10) 0.058(3) Uiso 0.50 1 d P E 1
H79A H 0.1760 0.3465 0.4827 0.069 Uiso 0.50 1 calc PR E 1
H79B H 0.1188 0.3923 0.4448 0.069 Uiso 0.50 1 calc PR E 1
C79B C 0.1272(17) 0.3549(6) 0.5215(12) 0.073(4) Uiso 0.50 1 d P E 2
H79C H 0.1353 0.3541 0.4608 0.088 Uiso 0.50 1 calc PR E 2
H79D H 0.1547 0.3273 0.5508 0.088 Uiso 0.50 1 calc PR E 2
C80 C 0.2154(7) 0.3921(2) 0.5799(4) 0.0561(14) Uani 1 1 d . . .
H80A H 0.2809 0.3716 0.6145 0.067 Uiso 1 1 calc R E 1
H80B H 0.2609 0.4168 0.5662 0.067 Uiso 1 1 calc R E 1
C81 C 0.3236(6) 0.39319(16) 0.9748(4) 0.0470(12) Uani 1 1 d . . .
H81A H 0.2528 0.4101 0.9833 0.056 Uiso 1 1 calc R . .
H81B H 0.4050 0.4005 1.0226 0.056 Uiso 1 1 calc R . .
C82 C 0.2954(7) 0.34638(18) 0.9762(5) 0.0550(14) Uani 1 1 d . . .
H82A H 0.3310 0.3348 1.0377 0.066 Uiso 1 1 calc R . .
H82B H 0.2015 0.3409 0.9531 0.066 Uiso 1 1 calc R . .
C83 C 0.3618(7) 0.32782(17) 0.9157(4) 0.0543(14) Uani 1 1 d . . .
H83A H 0.4551 0.3239 0.9475 0.065 Uiso 1 1 calc R . .
H83B H 0.3233 0.3004 0.8908 0.065 Uiso 1 1 calc R . .
C84 C 0.3386(8) 0.36033(16) 0.8443(5) 0.0578(16) Uani 1 1 d . . .
H84A H 0.4090 0.3602 0.8180 0.069 Uiso 1 1 calc R . .
H84B H 0.2560 0.3549 0.7960 0.069 Uiso 1 1 calc R . .
C85 C -0.0810(6) 0.53041(19) 0.7746(7) 0.068(2) Uani 1 1 d . . .
H85A H -0.0888 0.5064 0.8127 0.082 Uiso 1 1 calc R F 1
H85B H -0.1395 0.5252 0.7128 0.082 Uiso 1 1 calc R F 1
C86A C -0.1184(11) 0.5694(3) 0.8087(8) 0.040(2) Uiso 0.50 1 d P G 1
H86A H -0.1029 0.5677 0.8741 0.048 Uiso 0.50 1 calc PR G 1
H86B H -0.2102 0.5762 0.7775 0.048 Uiso 0.50 1 calc PR G 1
C86B C -0.1377(13) 0.5708(4) 0.7655(11) 0.054(3) Uiso 0.50 1 d P G 2
H86C H -0.1870 0.5742 0.8076 0.065 Uiso 0.50 1 calc PR G 2
H86D H -0.1969 0.5751 0.7035 0.065 Uiso 0.50 1 calc PR G 2
C87 C -0.0288(7) 0.60170(18) 0.7868(7) 0.078(3) Uani 1 1 d . . .
H87A H -0.0733 0.6162 0.7294 0.094 Uiso 1 1 calc R G 1
H87B H 0.0003 0.6231 0.8350 0.094 Uiso 1 1 calc R G 1
C88 C 0.0837(6) 0.57617(16) 0.7800(5) 0.0534(15) Uani 1 1 d . E .
H88A H 0.1049 0.5846 0.7261 0.064 Uiso 1 1 calc R . .
H88B H 0.1604 0.5810 0.8335 0.064 Uiso 1 1 calc R . .
C89 C 0.5532(5) 0.44767(17) 0.8319(3) 0.0380(10) Uani 1 1 d . . .
H89A H 0.6015 0.4218 0.8577 0.046 Uiso 1 1 calc R . .
H89B H 0.5192 0.4605 0.8769 0.046 Uiso 1 1 calc R . .
C90 C 0.6398(5) 0.47882(19) 0.8045(4) 0.0478(13) Uani 1 1 d . . .
H90A H 0.6153 0.5084 0.8116 0.057 Uiso 1 1 calc R . .
H90B H 0.7315 0.4746 0.8405 0.057 Uiso 1 1 calc R . .
C91 C 0.6155(6) 0.4682(2) 0.7064(4) 0.0561(14) Uani 1 1 d . . .
H91A H 0.5863 0.4934 0.6681 0.067 Uiso 1 1 calc R . .
H91B H 0.6947 0.4571 0.6973 0.067 Uiso 1 1 calc R . .
C92 C 0.5119(7) 0.4351(2) 0.6849(4) 0.0535(14) Uani 1 1 d . . .
H92A H 0.4491 0.4399 0.6243 0.064 Uiso 1 1 calc R . .
H92B H 0.5500 0.4066 0.6862 0.064 Uiso 1 1 calc R . .
C93 C 0.125(2) 0.3223(8) 0.2679(16) 0.181(8) Uiso 1 1 d . . .
H93A H 0.0914 0.3189 0.3187 0.217 Uiso 1 1 calc R . .
H93B H 0.0731 0.3043 0.2177 0.217 Uiso 1 1 calc R . .
C94 C 0.241(2) 0.3122(8) 0.2911(16) 0.195(9) Uiso 1 1 d . . .
H94A H 0.2524 0.2812 0.2973 0.234 Uiso 1 1 calc R . .
H94B H 0.2913 0.3258 0.3485 0.234 Uiso 1 1 calc R . .
C95 C 0.277(2) 0.3262(9) 0.2253(16) 0.204(10) Uiso 1 1 d . . .
H95A H 0.2371 0.3089 0.1709 0.245 Uiso 1 1 calc R . .
H95B H 0.3715 0.3245 0.2411 0.245 Uiso 1 1 calc R . .
C96 C 0.232(2) 0.3729(8) 0.2070(16) 0.187(8) Uiso 1 1 d . . .
H96A H 0.2980 0.3927 0.2433 0.224 Uiso 1 1 calc R . .
H96B H 0.2098 0.3802 0.1427 0.224 Uiso 1 1 calc R . .
C97 C 0.643(2) 0.3167(8) 0.1783(15) 0.182(8) Uiso 1 1 d . . .
H97A H 0.5887 0.3236 0.1162 0.218 Uiso 1 1 calc R . .
H97B H 0.6443 0.2858 0.1868 0.218 Uiso 1 1 calc R . .
C98 C 0.600(3) 0.3377(10) 0.2418(19) 0.228(11) Uiso 1 1 d . . .
H98A H 0.5301 0.3572 0.2092 0.273 Uiso 1 1 calc R . .
H98B H 0.5629 0.3165 0.2721 0.273 Uiso 1 1 calc R . .
C99 C 0.690(2) 0.3603(9) 0.3060(16) 0.197(9) Uiso 1 1 d . . .
H99A H 0.7125 0.3460 0.3649 0.236 Uiso 1 1 calc R . .
H99B H 0.6581 0.3890 0.3115 0.236 Uiso 1 1 calc R . .
C100 C 0.7944(18) 0.3618(7) 0.2762(12) 0.152(6) Uiso 1 1 d . . .
H10A H 0.8728 0.3530 0.3252 0.182 Uiso 1 1 calc R . .
H10B H 0.8071 0.3911 0.2591 0.182 Uiso 1 1 calc R . .
N1 N 0.1306(3) 0.68167(11) 0.1039(2) 0.0254(7) Uani 1 1 d . B .
N2 N 0.1731(3) 0.65498(10) 0.2838(2) 0.0228(6) Uani 1 1 d . B .
N3 N 0.3171(3) 0.67976(10) 0.4625(2) 0.0238(6) Uani 1 1 d . B .
N4 N 0.3878(3) 0.51098(11) 0.9483(2) 0.0236(6) Uani 1 1 d . E .
N5 N 0.3447(3) 0.53557(10) 0.7672(2) 0.0229(6) Uani 1 1 d . E .
N6 N 0.2047(3) 0.50896(10) 0.5876(2) 0.0253(7) Uani 1 1 d . E .
O1 O 0.0566(3) 0.75209(10) 0.2817(2) 0.0340(6) Uani 1 1 d . B .
O2 O 0.3167(3) 0.78825(10) 0.4149(3) 0.0394(7) Uani 1 1 d . B .
O3 O 0.2330(3) 0.79089(10) 0.1542(2) 0.0380(7) Uani 1 1 d . B .
O4 O 0.4634(3) 0.65718(10) 0.2701(3) 0.0379(7) Uani 1 1 d . B .
O5 O 0.4501(3) 0.43813(9) 0.7507(2) 0.0317(6) Uani 1 1 d . E .
O6 O 0.1386(4) 0.40503(12) 0.6317(3) 0.0464(9) Uani 1 1 d . E .
O7 O 0.0482(3) 0.53324(10) 0.7743(3) 0.0397(8) Uani 1 1 d . E .
O8 O 0.3344(4) 0.40073(9) 0.8878(2) 0.0388(7) Uani 1 1 d . E .
O9 O 0.115(2) 0.3728(9) 0.2358(16) 0.289(10) Uiso 1 1 d . . .
O10 O 0.7744(17) 0.3335(6) 0.1978(12) 0.213(6) Uiso 1 1 d . . .
I1 I 0.60014(3) 0.777708(10) 0.32720(3) 0.04406(8) Uani 1 1 d . B .
I2 I -0.03222(3) 0.412129(10) 0.82104(3) 0.04999(9) Uani 1 1 d . E .
Ba1 Ba 0.30343(2) 0.726935(6) 0.284215(15) 0.02447(5) Uani 1 1 d . . .
Ba2 Ba 0.21418(2) 0.464259(6) 0.768534(15) 0.02458(5) Uani 1 1 d . . .

loop_
_atom_site_aniso_label
_atom_site_aniso_U_11
_atom_site_aniso_U_22
_atom_site_aniso_U_33
_atom_site_aniso_U_23
_atom_site_aniso_U_13
_atom_site_aniso_U_12
C1 0.0214(17) 0.0240(17) 0.0244(19) -0.0027(14) 0.0026(16) -0.0018(14)
C2 0.0224(18) 0.0197(16) 0.028(2) -0.0027(14) 0.0066(17) -0.0062(13)
C3 0.035(2) 0.0243(19) 0.036(2) 0.0026(16) 0.009(2) -0.0080(16)
C4 0.036(2) 0.0201(18) 0.037(2) 0.0052(15) 0.010(2) -0.0069(15)
C5 0.0237(18) 0.0199(16) 0.031(2) 0.0047(14) 0.0109(17) 0.0005(13)
C6 0.0266(18) 0.0191(16) 0.031(2) 0.0049(14) 0.0091(17) 0.0039(14)
C7 0.034(2) 0.0209(17) 0.024(2) -0.0031(14) 0.0090(18) -0.0002(15)
C8 0.038(2) 0.0248(18) 0.028(2) -0.0040(15) 0.008(2) -0.0006(16)
C9 0.054(3) 0.042(2) 0.028(2) -0.0008(18) 0.008(2) 0.004(2)
C10 0.078(4) 0.040(3) 0.029(2) 0.0010(19) 0.020(3) 0.002(3)
C11 0.065(4) 0.042(3) 0.037(3) 0.0056(19) 0.026(3) -0.002(2)
C12 0.041(2) 0.0287(19) 0.031(2) -0.0008(16) 0.017(2) 0.0025(17)
C13 0.032(2) 0.0233(18) 0.028(2) 0.0048(15) 0.0056(19) -0.0022(15)
C14 0.038(2) 0.029(2) 0.031(2) 0.0024(16) 0.008(2) -0.0018(17)
C15 0.058(3) 0.049(3) 0.030(2) -0.004(2) 0.008(3) -0.002(2)
C16 0.056(4) 0.067(4) 0.031(3) -0.009(2) -0.003(3) -0.006(3)
C17 0.041(3) 0.060(3) 0.041(3) 0.002(2) -0.006(3) -0.010(2)
C18 0.031(2) 0.037(2) 0.035(2) 0.0052(18) 0.000(2) -0.0054(18)
C19 0.031(2) 0.041(2) 0.033(2) -0.0049(18) 0.006(2) 0.0018(18)
C20 0.042(3) 0.057(3) 0.051(3) -0.007(3) 0.007(3) -0.009(2)
C21 0.036(3) 0.061(4) 0.047(3) -0.013(2) -0.001(2) 0.020(2)
C22 0.035(2) 0.037(2) 0.047(3) -0.0032(19) 0.022(2) -0.0030(18)
C23 0.054(3) 0.042(3) 0.101(5) -0.008(3) 0.020(4) -0.008(3)
C24 0.065(4) 0.044(3) 0.103(6) -0.017(3) 0.022(4) 0.013(3)
C25 0.037(2) 0.037(2) 0.032(2) 0.0059(17) 0.013(2) 0.0051(18)
C26 0.060(3) 0.045(3) 0.051(3) 0.009(2) 0.026(3) 0.018(2)
C27 0.046(3) 0.050(3) 0.048(3) 0.005(2) 0.021(3) -0.001(2)
C28 0.026(2) 0.066(3) 0.042(3) 0.013(2) 0.006(2) 0.004(2)
C29 0.026(3) 0.110(6) 0.073(5) 0.033(4) 0.009(3) 0.000(3)
C30 0.058(4) 0.060(4) 0.084(5) -0.001(3) 0.026(4) 0.017(3)
C31 0.043(3) 0.120(6) 0.035(3) -0.001(3) 0.006(3) -0.031(3)
C32 0.047(3) 0.069(4) 0.063(4) -0.026(3) 0.032(3) -0.025(3)
C33 0.035(3) 0.052(3) 0.069(4) 0.021(3) 0.022(3) 0.005(2)
C34 0.047(3) 0.075(4) 0.034(3) 0.011(2) 0.013(3) -0.013(3)
C35 0.032(2) 0.029(2) 0.049(3) -0.0057(18) 0.008(2) 0.0001(16)
C36 0.071(4) 0.049(3) 0.047(3) 0.005(2) 0.010(3) 0.002(3)
C37 0.062(4) 0.059(4) 0.064(4) 0.030(3) 0.019(3) -0.006(3)
C38 0.044(3) 0.037(2) 0.061(3) 0.010(2) 0.011(3) -0.009(2)
C39 0.091(5) 0.038(3) 0.063(4) -0.008(3) 0.003(4) 0.015(3)
C40 0.062(4) 0.028(2) 0.068(4) -0.003(2) 0.021(3) -0.003(2)
C41 0.059(3) 0.033(2) 0.060(3) -0.007(2) 0.017(3) -0.011(2)
C42 0.048(3) 0.030(2) 0.048(3) -0.0028(19) 0.010(3) -0.0063(19)
C43 0.045(3) 0.029(2) 0.100(5) -0.007(3) 0.032(3) -0.001(2)
C46 0.039(3) 0.037(3) 0.114(6) -0.014(3) 0.041(4) -0.004(2)
C47 0.0276(19) 0.0193(16) 0.0282(19) -0.0039(13) 0.0104(17) -0.0015(13)
C48 0.0225(18) 0.0201(16) 0.0269(19) -0.0019(14) 0.0076(16) -0.0050(13)
C49 0.037(2) 0.0254(19) 0.031(2) -0.0029(16) 0.006(2) -0.0113(16)
C50 0.040(2) 0.0249(19) 0.032(2) -0.0004(16) 0.011(2) -0.0098(17)
C51 0.0265(19) 0.0194(16) 0.026(2) -0.0002(14) 0.0084(17) -0.0021(14)
C52 0.0284(19) 0.0236(17) 0.0238(19) 0.0032(14) 0.0077(17) 0.0006(14)
C53 0.036(2) 0.0225(18) 0.026(2) -0.0045(14) 0.0135(19) -0.0020(15)
C54 0.038(2) 0.031(2) 0.033(2) -0.0056(17) 0.015(2) -0.0048(17)
C55 0.051(3) 0.055(3) 0.037(3) -0.003(2) 0.026(3) -0.005(2)
C56 0.056(3) 0.060(3) 0.027(2) 0.010(2) 0.013(2) 0.008(3)
C57 0.043(3) 0.045(3) 0.026(2) -0.0022(17) 0.008(2) 0.0071(19)
C58 0.034(2) 0.031(2) 0.026(2) -0.0045(16) 0.0062(19) 0.0007(16)
C59 0.031(2) 0.0231(18) 0.025(2) 0.0018(15) 0.0048(19) -0.0033(15)
C60 0.029(2) 0.043(2) 0.032(2) 0.0025(18) 0.005(2) -0.0044(18)
C61 0.033(3) 0.069(4) 0.039(3) -0.004(2) 0.000(2) -0.014(2)
C62 0.054(3) 0.062(4) 0.027(2) -0.009(2) -0.001(2) -0.014(3)
C63 0.049(3) 0.040(3) 0.029(2) -0.0039(18) 0.011(2) -0.001(2)
C64 0.039(2) 0.0217(17) 0.0231(19) 0.0020(14) 0.0051(18) 0.0023(15)
C65 0.036(2) 0.044(2) 0.038(2) -0.0099(19) 0.017(2) -0.0028(19)
C66 0.045(3) 0.049(3) 0.067(4) -0.006(3) 0.017(3) 0.014(2)
C67 0.048(3) 0.078(4) 0.066(4) -0.005(3) 0.035(3) -0.012(3)
C68 0.025(2) 0.041(2) 0.031(2) -0.0068(17) 0.0037(19) -0.0011(17)
C69 0.037(3) 0.045(3) 0.046(3) -0.008(2) 0.004(2) -0.007(2)
C70 0.033(2) 0.043(3) 0.041(3) -0.0060(19) 0.004(2) 0.0073(18)
C71 0.030(2) 0.080(4) 0.043(3) -0.002(3) 0.010(2) -0.002(3)
C72 0.108(7) 0.116(8) 0.073(5) 0.011(5) 0.048(5) 0.060(6)
C74 0.037(2) 0.035(2) 0.030(2) -0.0010(16) 0.012(2) 0.0053(17)
C75 0.041(3) 0.042(3) 0.056(3) -0.001(2) 0.023(3) 0.001(2)
C76 0.056(3) 0.039(2) 0.045(3) 0.004(2) 0.025(3) 0.015(2)
C78 0.149(11) 0.163(12) 0.099(8) -0.083(9) 0.041(8) -0.085(10)
C80 0.063(4) 0.051(3) 0.053(3) -0.005(3) 0.018(3) 0.003(3)
C81 0.064(4) 0.032(2) 0.045(3) 0.0040(19) 0.017(3) 0.002(2)
C82 0.066(4) 0.039(3) 0.065(4) 0.005(2) 0.029(3) -0.002(2)
C83 0.064(4) 0.030(2) 0.068(4) 0.011(2) 0.021(3) 0.003(2)
C84 0.089(5) 0.025(2) 0.068(4) 0.011(2) 0.038(4) 0.018(3)
C85 0.039(3) 0.036(3) 0.139(7) -0.006(3) 0.044(4) 0.000(2)
C87 0.059(4) 0.022(2) 0.169(9) -0.003(3) 0.058(5) 0.010(2)
C88 0.046(3) 0.026(2) 0.099(5) -0.003(2) 0.038(3) -0.0003(19)
C89 0.031(2) 0.050(3) 0.031(2) -0.0100(19) 0.009(2) -0.0065(19)
C90 0.031(2) 0.054(3) 0.064(4) -0.008(3) 0.022(3) -0.003(2)
C91 0.048(3) 0.073(4) 0.050(3) 0.013(3) 0.019(3) -0.007(3)
C92 0.070(4) 0.060(3) 0.033(3) -0.002(2) 0.020(3) -0.006(3)
N1 0.0245(16) 0.0265(16) 0.0250(17) -0.0005(12) 0.0076(14) 0.0001(12)
N2 0.0236(16) 0.0206(14) 0.0247(16) -0.0022(12) 0.0086(14) -0.0020(11)
N3 0.0234(16) 0.0196(14) 0.0261(17) -0.0004(12) 0.0049(14) -0.0024(12)
N4 0.0232(16) 0.0242(15) 0.0241(16) -0.0006(12) 0.0087(14) -0.0006(12)
N5 0.0226(16) 0.0208(14) 0.0244(16) 0.0012(12) 0.0064(14) -0.0002(12)
N6 0.0267(17) 0.0227(15) 0.0246(17) -0.0010(12) 0.0060(14) -0.0002(12)
O1 0.0291(15) 0.0341(16) 0.0402(17) 0.0005(12) 0.0134(14) -0.0017(12)
O2 0.0389(18) 0.0272(15) 0.049(2) -0.0066(13) 0.0103(16) -0.0007(12)
O3 0.0386(18) 0.0291(15) 0.047(2) 0.0092(13) 0.0157(16) -0.0018(13)
O4 0.0319(16) 0.0232(14) 0.061(2) 0.0007(13) 0.0193(16) 0.0018(12)
O5 0.0274(15) 0.0296(14) 0.0358(16) -0.0054(12) 0.0073(13) -0.0007(11)
O6 0.048(2) 0.043(2) 0.045(2) -0.0099(15) 0.0119(18) -0.0151(16)
O7 0.0325(16) 0.0283(16) 0.062(2) 0.0016(14) 0.0212(17) 0.0032(13)
O8 0.0479(19) 0.0218(14) 0.051(2) 0.0071(12) 0.0225(17) 0.0045(12)
I1 0.03121(14) 0.03350(14) 0.0693(2) 0.00462(13) 0.01896(15) -0.00430(11)
I2 0.03841(16) 0.03361(15) 0.0846(3) 0.01117(15) 0.02921(18) -0.00510(12)
Ba1 0.02245(10) 0.01834(9) 0.03351(11) 0.00034(8) 0.01036(9) -0.00196(7)
Ba2 0.02302(10) 0.01766(9) 0.03405(11) 0.00101(8) 0.01068(9) -0.00206(7)

loop_
_atom_type_symbol
_atom_type_description
_atom_type_scat_dispersion_real
_atom_type_scat_dispersion_imag
_atom_type_scat_source
C C 0.0033 0.0016 'International Tables Vol C Tables 4.2.6.8 and 6.1.1.4'
H H 0.0000 0.0000 'International Tables Vol C Tables 4.2.6.8 and 6.1.1.4'
N N 0.0061 0.0033 'International Tables Vol C Tables 4.2.6.8 and 6.1.1.4'
O O 0.0106 0.0060 'International Tables Vol C Tables 4.2.6.8 and 6.1.1.4'
I I -0.4742 1.8119 'International Tables Vol C Tables 4.2.6.8 and 6.1.1.4'
Ba Ba -0.3244 2.2819 'International Tables Vol C Tables 4.2.6.8 and 6.1.1.4'

loop_
_geom_angle_atom_site_label_1
_geom_angle_atom_site_label_2
_geom_angle_atom_site_label_3
_geom_angle
N1 C1 C2 123.9(4)
N2 C2 C3 110.8(4)
N2 C2 C1 121.1(3)
C3 C2 C1 128.1(4)
C4 C3 C2 106.5(4)
C3 C4 C5 105.8(3)
N2 C5 C6 121.7(4)
N2 C5 C4 110.5(4)
C6 C5 C4 127.7(4)
N3 C6 C5 123.4(4)
C12 C7 C8 120.7(4)
C12 C7 N1 117.6(4)
C8 C7 N1 121.6(4)
C9 C8 C7 117.9(4)
C9 C8 C19 118.3(4)
C7 C8 C19 123.8(4)
C10 C9 C8 121.6(5)
C9 C10 C11 120.7(5)
C10 C11 C12 121.0(5)
C7 C12 C11 118.2(5)
C7 C12 C22 122.0(4)
C11 C12 C22 119.7(4)
C18 C13 C14 121.1(4)
C18 C13 N3 117.8(4)
C14 C13 N3 121.1(4)
C15 C14 C13 117.7(5)
C15 C14 C25 118.1(4)
C13 C14 C25 124.2(4)
C16 C15 C14 121.6(5)
C15 C16 C17 120.3(5)
C16 C17 C18 120.7(6)
C17 C18 C13 118.6(5)
C17 C18 C28 120.7(5)
C13 C18 C28 120.6(4)
C8 C19 C21 111.5(4)
C8 C19 C20 111.6(4)
C21 C19 C20 109.9(4)
C24 C22 C12 110.5(5)
C24 C22 C23 109.4(5)
C12 C22 C23 112.9(5)
C14 C25 C26 111.7(5)
C14 C25 C27 111.4(4)
C26 C25 C27 110.2(4)
C18 C28 C29 114.1(6)
C18 C28 C30 109.9(5)
C29 C28 C30 110.8(6)
O1 C31 C32 109.4(5)
C31 C32 C33 103.0(5)
C34 C33 C32 104.0(4)
O1 C34 C33 105.9(5)
O3 C35 C36 105.7(4)
C37 C36 C35 104.4(5)
C36 C37 C38 105.1(5)
O3 C38 C37 105.8(5)
O2 C39 C40 106.6(5)
C39 C40 C41 100.6(5)
C42 C41 C40 102.9(5)
O2 C42 C41 105.6(5)
O4 C43 C44B 107.3(6)
O4 C43 C44A 106.3(5)
C44B C43 C44A 23.3(5)
C45A C44A C43 105.6(9)
C45B C44B C43 107.5(10)
C44A C45A C46 109.9(10)
C44B C45B C46 107.2(9)
O4 C46 C45A 108.7(6)
O4 C46 C45B 108.3(6)
C45A C46 C45B 24.5(6)
N4 C47 C48 123.0(4)
N5 C48 C49 110.9(3)
N5 C48 C47 121.5(3)
C49 C48 C47 127.6(4)
C50 C49 C48 106.1(4)
C49 C50 C51 106.2(4)
N5 C51 C50 110.6(4)
N5 C51 C52 121.7(4)
C50 C51 C52 127.6(4)
N6 C52 C51 124.2(4)
C58 C53 C54 120.8(4)
C58 C53 N4 121.7(4)
C54 C53 N4 117.3(4)
C55 C54 C53 117.7(5)
C55 C54 C65 121.5(4)
C53 C54 C65 120.8(4)
C56 C55 C54 122.1(4)
C55 C56 C57 119.3(4)
C58 C57 C56 121.1(5)
C57 C58 C53 119.0(4)
C57 C58 C68 117.0(4)
C53 C58 C68 124.0(4)
C64 C59 C60 120.9(4)
C64 C59 N6 122.2(4)
C60 C59 N6 116.8(4)
C61 C60 C59 118.5(4)
C61 C60 C71 120.5(5)
C59 C60 C71 120.8(4)
C62 C61 C60 121.2(5)
C61 C62 C63 119.9(5)
C62 C63 C64 121.0(4)
C59 C64 C63 118.4(4)
C59 C64 C74 124.4(4)
C63 C64 C74 117.2(4)
C54 C65 C66 109.2(4)
C54 C65 C67 114.8(5)
C66 C65 C67 110.4(4)
C58 C68 C69 111.2(4)
C58 C68 C70 111.7(4)
C69 C68 C70 111.0(4)
C73B C71 C60 119.0(8)
C73B C71 C72 97.1(9)
C60 C71 C72 108.3(5)
C73B C71 C73A 25.0(8)
C60 C71 C73A 108.8(7)
C72 C71 C73A 121.9(9)
C75 C74 C64 111.5(4)
C75 C74 C76 109.6(4)
C64 C74 C76 112.7(4)
O6 C77A C78 102.1(10)
O6 C77B C78 103.6(16)
C79B C78 C77B 112.2(15)
C79B C78 C79A 27.7(9)
C77B C78 C79A 106.2(13)
C79B C78 C77A 98.8(14)
C77B C78 C77A 30.7(10)
C79A C78 C77A 107.6(11)
C80 C79A C78 102.1(9)
C78 C79B C80 107.4(13)
O6 C80 C79A 110.5(7)
O6 C80 C79B 100.5(8)
C79A C80 C79B 26.2(7)
O8 C81 C82 105.0(4)
C83 C82 C81 103.2(5)
C84 C83 C82 102.3(5)
O8 C84 C83 106.0(5)
C86B C85 O7 110.5(7)
C86B C85 C86A 25.9(6)
O7 C85 C86A 110.4(6)
C85 C86A C87 101.7(7)
C85 C86B C87 106.1(9)
C86B C87 C88 104.3(7)
C86B C87 C86A 24.6(6)
C88 C87 C86A 105.0(6)
O7 C88 C87 107.8(4)
O5 C89 C90 105.5(4)
C91 C90 C89 103.1(5)
C92 C91 C90 104.6(4)
O5 C92 C91 107.2(5)
C94 C93 O9 107(2)
C94 C93 C95 39.4(15)
O9 C93 C95 79.5(15)
C93 C94 C95 103(3)
C94 C95 C96 108(2)
C94 C95 C93 37.8(14)
C96 C95 C93 82.6(15)
O9 C96 C95 101(2)
C98 C97 O10 102(2)
C99 C98 C97 117(2)
C98 C99 C100 104(2)
C99 C100 O10 110.5(18)
C1 N1 C7 117.2(4)
C1 N1 Ba1 110.3(3)
C7 N1 Ba1 132.5(2)
C2 N2 C5 106.3(3)
C2 N2 Ba1 127.6(2)
C5 N2 Ba1 126.0(3)
C6 N3 C13 117.4(3)
C6 N3 Ba1 110.8(3)
C13 N3 Ba1 131.7(2)
C47 N4 C53 117.0(4)
C47 N4 Ba2 110.4(3)
C53 N4 Ba2 132.3(2)
C48 N5 C51 106.2(3)
C48 N5 Ba2 128.0(2)
C51 N5 Ba2 125.7(3)
C52 N6 C59 117.3(3)
C52 N6 Ba2 110.1(3)
C59 N6 Ba2 132.6(2)
C31 O1 C34 104.1(4)
C31 O1 Ba1 128.7(4)
C34 O1 Ba1 117.2(3)
C42 O2 C39 109.8(4)
C42 O2 Ba1 126.1(3)
C39 O2 Ba1 112.8(3)
C35 O3 C38 105.7(4)
C35 O3 Ba1 122.5(3)
C38 O3 Ba1 130.3(3)
C46 O4 C43 107.9(4)
C46 O4 Ba1 126.1(3)
C43 O4 Ba1 125.9(3)
C92 O5 C89 103.9(4)
C92 O5 Ba2 140.2(4)
C89 O5 Ba2 109.4(2)
C80 O6 C77A 105.9(7)
C80 O6 C77B 109.1(10)
C77A O6 C77B 31.8(10)
C80 O6 Ba2 124.3(3)
C77A O6 Ba2 128.1(6)
C77B O6 Ba2 123.6(10)
C88 O7 C85 108.4(4)
C88 O7 Ba2 125.0(3)
C85 O7 Ba2 126.7(3)
C81 O8 C84 109.2(4)
C81 O8 Ba2 126.8(3)
C84 O8 Ba2 113.5(3)
C96 O9 C93 96.6(19)
C97 O10 C100 105.1(16)
N2 Ba1 O2 119.27(10)
N2 Ba1 O3 126.22(11)
O2 Ba1 O3 88.44(11)
N2 Ba1 O1 74.37(9)
O2 Ba1 O1 68.43(10)
O3 Ba1 O1 75.58(10)
N2 Ba1 O4 71.75(9)
O2 Ba1 O4 134.71(11)
O3 Ba1 O4 121.82(10)
O1 Ba1 O4 145.75(9)
N2 Ba1 N3 57.94(10)
O2 Ba1 N3 72.28(10)
O3 Ba1 N3 156.64(9)
O1 Ba1 N3 84.92(9)
O4 Ba1 N3 81.52(10)
N2 Ba1 N1 57.13(10)
O2 Ba1 N1 147.02(10)
O3 Ba1 N1 74.46(10)
O1 Ba1 N1 79.94(9)
O4 Ba1 N1 77.66(10)
N3 Ba1 N1 115.04(9)
N2 Ba1 I1 148.40(7)
O2 Ba1 I1 73.56(7)
O3 Ba1 I1 79.99(8)
O1 Ba1 I1 134.84(7)
O4 Ba1 I1 79.30(7)
N3 Ba1 I1 106.04(7)
N1 Ba1 I1 128.59(6)
N5 Ba2 O6 126.08(10)
N5 Ba2 O8 118.65(11)
O6 Ba2 O8 89.53(12)
N5 Ba2 O5 74.66(9)
O6 Ba2 O5 77.00(11)
O8 Ba2 O5 66.78(10)
N5 Ba2 O7 72.82(10)
O6 Ba2 O7 120.59(12)
O8 Ba2 O7 134.24(10)
O5 Ba2 O7 147.29(9)
N5 Ba2 N6 58.28(10)
O6 Ba2 N6 71.77(10)
O8 Ba2 N6 143.67(9)
O5 Ba2 N6 78.57(9)
O7 Ba2 N6 81.55(10)
N5 Ba2 N4 56.92(9)
O6 Ba2 N4 159.73(11)
O8 Ba2 N4 73.89(10)
O5 Ba2 N4 85.62(9)
O7 Ba2 N4 79.68(10)
N6 Ba2 N4 115.20(9)
N5 Ba2 I2 149.15(7)
O6 Ba2 I2 78.85(8)
O8 Ba2 I2 74.35(7)
O5 Ba2 I2 133.86(6)
O7 Ba2 I2 78.65(7)
N6 Ba2 I2 128.84(7)
N4 Ba2 I2 106.90(6)

loop_
_geom_bond_atom_site_label_1
_geom_bond_atom_site_label_2
_geom_bond_distance
C1 N1 1.291(5)
C1 C2 1.431(6)
C2 N2 1.352(5)
C2 C3 1.408(5)
C3 C4 1.381(7)
C4 C5 1.419(6)
C5 N2 1.358(5)
C5 C6 1.418(6)
C6 N3 1.309(5)
C7 C12 1.406(6)
C7 C8 1.408(7)
C7 N1 1.429(5)
C8 C9 1.407(6)
C8 C19 1.513(6)
C9 C10 1.360(8)
C10 C11 1.363(9)
C11 C12 1.412(7)
C12 C22 1.519(7)
C13 C18 1.405(7)
C13 C14 1.415(6)
C13 N3 1.425(6)
C14 C15 1.394(7)
C14 C25 1.507(7)
C15 C16 1.372(9)
C16 C17 1.386(9)
C17 C18 1.392(8)
C18 C28 1.515(7)
C19 C21 1.544(7)
C19 C20 1.547(8)
C22 C24 1.517(8)
C22 C23 1.522(8)
C25 C26 1.533(7)
C25 C27 1.537(7)
C28 C29 1.523(8)
C28 C30 1.533(10)
C31 O1 1.386(7)
C31 C32 1.506(8)
C32 C33 1.516(9)
C33 C34 1.515(8)
C34 O1 1.436(6)
C35 O3 1.426(6)
C35 C36 1.512(8)
C36 C37 1.510(10)
C37 C38 1.513(9)
C38 O3 1.436(6)
C39 O2 1.429(7)
C39 C40 1.516(9)
C40 C41 1.518(9)
C41 C42 1.515(7)
C42 O2 1.424(7)
C43 O4 1.434(6)
C43 C44B 1.519(13)
C43 C44A 1.544(11)
C44A C45A 1.398(17)
C44B C45B 1.407(17)
C45A C46 1.447(14)
C45B C46 1.504(13)
C46 O4 1.423(6)
C47 N4 1.289(5)
C47 C48 1.435(6)
C48 N5 1.354(5)
C48 C49 1.420(5)
C49 C50 1.381(6)
C50 C51 1.420(6)
C51 N5 1.360(5)
C51 C52 1.430(6)
C52 N6 1.291(5)
C53 C58 1.400(7)
C53 C54 1.414(6)
C53 N4 1.426(5)
C54 C55 1.403(7)
C54 C65 1.493(7)
C55 C56 1.372(9)
C56 C57 1.392(7)
C57 C58 1.391(6)
C58 C68 1.528(6)
C59 C64 1.390(6)
C59 C60 1.408(7)
C59 N6 1.433(6)
C60 C61 1.407(8)
C60 C71 1.516(7)
C61 C62 1.358(8)
C62 C63 1.396(8)
C63 C64 1.405(7)
C64 C74 1.522(7)
C65 C66 1.530(8)
C65 C67 1.544(7)
C68 C69 1.534(7)
C68 C70 1.534(7)
C71 C73B 1.489(17)
C71 C72 1.539(12)
C71 C73A 1.604(17)
C74 C75 1.519(7)
C74 C76 1.535(6)
C77A O6 1.456(15)
C77A C78 1.530(18)
C77B O6 1.46(2)
C77B C78 1.49(3)
C78 C79B 1.26(2)
C78 C79A 1.517(19)
C79A C80 1.465(15)
C79B C80 1.61(2)
C80 O6 1.414(7)
C81 O8 1.434(6)
C81 C82 1.517(8)
C82 C83 1.499(9)
C83 C84 1.484(8)
C84 O8 1.460(6)
C85 C86B 1.410(15)
C85 O7 1.423(6)
C85 C86A 1.459(12)
C86A C87 1.534(12)
C86B C87 1.495(15)
C87 C88 1.509(7)
C88 O7 1.409(6)
C89 O5 1.436(6)
C89 C90 1.528(7)
C90 C91 1.520(9)
C91 C92 1.503(9)
C92 O5 1.418(6)
C93 C94 1.26(3)
C93 O9 1.67(3)
C93 C95 2.00(3)
C94 C95 1.30(3)
C95 C96 1.55(3)
C96 O9 1.50(3)
C97 C98 1.41(3)
C97 O10 1.47(2)
C98 C99 1.36(3)
C99 C100 1.37(2)
C100 O10 1.48(2)
N1 Ba1 3.196(4)
N2 Ba1 2.690(3)
N3 Ba1 3.145(3)
N4 Ba2 3.214(4)
N5 Ba2 2.679(3)
N6 Ba2 3.156(3)
O1 Ba1 2.812(3)
O2 Ba1 2.801(3)
O3 Ba1 2.806(3)
O4 Ba1 2.877(3)
O5 Ba2 2.819(3)
O6 Ba2 2.774(4)
O7 Ba2 2.865(3)
O8 Ba2 2.776(3)
I1 Ba1 3.4950(8)
I2 Ba2 3.4922(7)

loop_
_geom_torsion_atom_site_label_1
_geom_torsion_atom_site_label_2
_geom_torsion_atom_site_label_3
_geom_torsion_atom_site_label_4
_geom_torsion
N1 C1 C2 N2 -1.0(6)
N1 C1 C2 C3 -179.9(4)
N2 C2 C3 C4 -0.8(5)
C1 C2 C3 C4 178.3(4)
C2 C3 C4 C5 0.2(5)
C3 C4 C5 N2 0.5(5)
C3 C4 C5 C6 -178.8(4)
N2 C5 C6 N3 -2.7(6)
C4 C5 C6 N3 176.5(4)
C12 C7 C8 C9 0.8(6)
N1 C7 C8 C9 176.9(4)
C12 C7 C8 C19 -177.7(4)
N1 C7 C8 C19 -1.7(6)
C7 C8 C9 C10 -0.7(7)
C19 C8 C9 C10 178.0(5)
C8 C9 C10 C11 0.5(8)
C9 C10 C11 C12 -0.5(8)
C8 C7 C12 C11 -0.8(6)
N1 C7 C12 C11 -177.0(4)
C8 C7 C12 C22 -177.9(4)
N1 C7 C12 C22 5.9(6)
C10 C11 C12 C7 0.6(7)
C10 C11 C12 C22 177.7(5)
C18 C13 C14 C15 -0.4(7)
N3 C13 C14 C15 -176.9(4)
C18 C13 C14 C25 -178.9(4)
N3 C13 C14 C25 4.6(6)
C13 C14 C15 C16 0.0(8)
C25 C14 C15 C16 178.5(5)
C14 C15 C16 C17 0.3(10)
C15 C16 C17 C18 -0.1(10)
C16 C17 C18 C13 -0.4(9)
C16 C17 C18 C28 -175.9(6)
C14 C13 C18 C17 0.6(7)
N3 C13 C18 C17 177.2(4)
C14 C13 C18 C28 176.1(4)
N3 C13 C18 C28 -7.3(6)
C9 C8 C19 C21 -54.4(6)
C7 C8 C19 C21 124.1(5)
C9 C8 C19 C20 68.8(6)
C7 C8 C19 C20 -112.7(5)
C7 C12 C22 C24 114.0(6)
C11 C12 C22 C24 -63.0(6)
C7 C12 C22 C23 -123.1(5)
C11 C12 C22 C23 59.9(6)
C15 C14 C25 C26 56.6(6)
C13 C14 C25 C26 -125.0(5)
C15 C14 C25 C27 -67.2(6)
C13 C14 C25 C27 111.3(5)
C17 C18 C28 C29 -32.1(8)
C13 C18 C28 C29 152.5(5)
C17 C18 C28 C30 93.0(7)
C13 C18 C28 C30 -82.4(6)
O1 C31 C32 C33 18.3(8)
C31 C32 C33 C34 4.7(7)
C32 C33 C34 O1 -25.2(6)
O3 C35 C36 C37 -24.3(6)
C35 C36 C37 C38 3.3(7)
C36 C37 C38 O3 18.5(7)
O2 C39 C40 C41 31.7(7)
C39 C40 C41 C42 -37.3(6)
C40 C41 C42 O2 30.8(6)
O4 C43 C44A C45A -8.7(12)
C44B C43 C44A C45A 87.2(19)
O4 C43 C44B C45B 5.0(13)
C44A C43 C44B C45B -86.2(19)
C43 C44A C45A C46 1.7(14)
C43 C44B C45B C46 3.4(14)
C44A C45A C46 O4 6.1(14)
C44A C45A C46 C45B -87(2)
C44B C45B C46 O4 -10.9(13)
C44B C45B C46 C45A 84(2)
N4 C47 C48 N5 -0.5(6)
N4 C47 C48 C49 -179.6(4)
N5 C48 C49 C50 0.3(5)
C47 C48 C49 C50 179.6(4)
C48 C49 C50 C51 -0.6(5)
C49 C50 C51 N5 0.6(5)
C49 C50 C51 C52 177.6(4)
N5 C51 C52 N6 0.9(6)
C50 C51 C52 N6 -175.8(4)
C58 C53 C54 C55 0.4(6)
N4 C53 C54 C55 175.5(4)
C58 C53 C54 C65 178.1(4)
N4 C53 C54 C65 -6.7(6)
C53 C54 C55 C56 0.5(8)
C65 C54 C55 C56 -177.2(5)
C54 C55 C56 C57 -1.0(9)
C55 C56 C57 C58 0.6(9)
C56 C57 C58 C53 0.3(7)
C56 C57 C58 C68 -178.3(5)
C54 C53 C58 C57 -0.8(6)
N4 C53 C58 C57 -175.8(4)
C54 C53 C58 C68 177.7(4)
N4 C53 C58 C68 2.7(6)
C64 C59 C60 C61 0.3(7)
N6 C59 C60 C61 -176.9(5)
C64 C59 C60 C71 -175.1(5)
N6 C59 C60 C71 7.7(7)
C59 C60 C61 C62 -0.6(9)
C71 C60 C61 C62 174.8(6)
C60 C61 C62 C63 1.0(10)
C61 C62 C63 C64 -1.1(9)
C60 C59 C64 C63 -0.5(6)
N6 C59 C64 C63 176.7(4)
C60 C59 C64 C74 179.1(4)
N6 C59 C64 C74 -3.8(6)
C62 C63 C64 C59 0.8(7)
C62 C63 C64 C74 -178.7(5)
C55 C54 C65 C66 95.3(6)
C53 C54 C65 C66 -82.3(5)
C55 C54 C65 C67 -29.3(7)
C53 C54 C65 C67 153.1(5)
C57 C58 C68 C69 -69.1(6)
C53 C58 C68 C69 112.4(5)
C57 C58 C68 C70 55.5(6)
C53 C58 C68 C70 -123.0(5)
C61 C60 C71 C73B 20.2(12)
C59 C60 C71 C73B -164.5(9)
C61 C60 C71 C72 -89.1(8)
C59 C60 C71 C72 86.2(7)
C61 C60 C71 C73A 45.3(10)
C59 C60 C71 C73A -139.4(8)
C59 C64 C74 C75 -108.3(5)
C63 C64 C74 C75 71.2(5)
C59 C64 C74 C76 127.9(4)
C63 C64 C74 C76 -52.6(5)
O6 C77B C78 C79B 1(2)
O6 C77B C78 C79A -28(2)
O6 C77B C78 C77A 69(2)
O6 C77A C78 C79B 50.1(17)
O6 C77A C78 C77B -69(2)
O6 C77A C78 C79A 23.1(17)
C79B C78 C79A C80 -79(2)
C77B C78 C79A C80 27.8(19)
C77A C78 C79A C80 -4.3(17)
C77B C78 C79B C80 -16(2)
C79A C78 C79B C80 67(2)
C77A C78 C79B C80 -44.8(17)
C78 C79A C80 O6 -17.4(13)
C78 C79A C80 C79B 54.0(19)
C78 C79B C80 O6 25.6(16)
C78 C79B C80 C79A -90(2)
O8 C81 C82 C83 30.2(7)
C81 C82 C83 C84 -37.6(7)
C82 C83 C84 O8 31.7(7)
C86B C85 C86A C87 -69.3(16)
O7 C85 C86A C87 25.8(11)
O7 C85 C86B C87 -16.7(14)
C86A C85 C86B C87 78.1(18)
C85 C86B C87 C88 16.7(13)
C85 C86B C87 C86A -78.1(18)
C85 C86A C87 C86B 68.2(16)
C85 C86A C87 C88 -23.4(11)
C86B C87 C88 O7 -11.3(11)
C86A C87 C88 O7 14.1(10)
O5 C89 C90 C91 -26.7(6)
C89 C90 C91 C92 4.2(7)
C90 C91 C92 O5 19.9(7)
O9 C93 C94 C95 -48(3)
C93 C94 C95 C96 50(3)
O9 C93 C95 C94 134(3)
C94 C93 C95 C96 -133(3)
O9 C93 C95 C96 0.9(18)
C94 C95 C96 O9 -29(3)
C93 C95 C96 O9 -1(2)
O10 C97 C98 C99 -9(4)
C97 C98 C99 C100 12(4)
C98 C99 C100 O10 -9(3)
C2 C1 N1 C7 -175.6(4)
C2 C1 N1 Ba1 2.3(5)
C12 C7 N1 C1 -124.9(4)
C8 C7 N1 C1 58.9(5)
C12 C7 N1 Ba1 57.7(5)
C8 C7 N1 Ba1 -118.5(4)
C3 C2 N2 C5 1.0(4)
C1 C2 N2 C5 -178.1(3)
C3 C2 N2 Ba1 177.5(3)
C1 C2 N2 Ba1 -1.6(5)
C6 C5 N2 C2 178.4(3)
C4 C5 N2 C2 -0.9(4)
C6 C5 N2 Ba1 1.8(5)
C4 C5 N2 Ba1 -177.5(3)
C5 C6 N3 C13 178.5(4)
C5 C6 N3 Ba1 1.9(5)
C18 C13 N3 C6 118.0(4)
C14 C13 N3 C6 -65.4(5)
C18 C13 N3 Ba1 -66.3(5)
C14 C13 N3 Ba1 110.3(4)
C48 C47 N4 C53 173.3(4)
C48 C47 N4 Ba2 -1.6(5)
C58 C53 N4 C47 -61.2(5)
C54 C53 N4 C47 123.7(4)
C58 C53 N4 Ba2 112.3(4)
C54 C53 N4 Ba2 -62.8(5)
C49 C48 N5 C51 0.1(4)
C47 C48 N5 C51 -179.2(4)
C49 C48 N5 Ba2 -177.7(3)
C47 C48 N5 Ba2 3.0(5)
C50 C51 N5 C48 -0.4(5)
C52 C51 N5 C48 -177.6(4)
C50 C51 N5 Ba2 177.4(3)
C52 C51 N5 Ba2 0.2(5)
C51 C52 N6 C59 -179.2(4)
C51 C52 N6 Ba2 -1.2(5)
C64 C59 N6 C52 63.1(5)
C60 C59 N6 C52 -119.7(4)
C64 C59 N6 Ba2 -114.4(4)
C60 C59 N6 Ba2 62.9(5)
C32 C31 O1 C34 -34.7(7)
C32 C31 O1 Ba1 108.9(5)
C33 C34 O1 C31 37.0(7)
C33 C34 O1 Ba1 -111.6(4)
C41 C42 O2 C39 -11.0(6)
C41 C42 O2 Ba1 129.7(4)
C40 C39 O2 C42 -13.5(8)
C40 C39 O2 Ba1 -159.7(4)
C36 C35 O3 C38 36.9(5)
C36 C35 O3 Ba1 -155.8(3)
C37 C38 O3 C35 -34.5(6)
C37 C38 O3 Ba1 159.5(4)
C45A C46 O4 C43 -11.8(10)
C45B C46 O4 C43 14.1(9)
C45A C46 O4 Ba1 171.3(7)
C45B C46 O4 Ba1 -162.9(6)
C44B C43 O4 C46 -11.8(9)
C44A C43 O4 C46 12.5(8)
C44B C43 O4 Ba1 165.1(7)
C44A C43 O4 Ba1 -170.6(5)
C91 C92 O5 C89 -37.4(6)
C91 C92 O5 Ba2 108.9(6)
C90 C89 O5 C92 39.9(5)
C90 C89 O5 Ba2 -118.0(3)
C79A C80 O6 C77A 33.6(11)
C79B C80 O6 C77A 8.4(11)
C79A C80 O6 C77B 0.4(14)
C79B C80 O6 C77B -24.8(14)
C79A C80 O6 Ba2 -160.6(7)
C79B C80 O6 Ba2 174.3(8)
C78 C77A O6 C80 -33.7(13)
C78 C77A O6 C77B 67(2)
C78 C77A O6 Ba2 161.2(8)
C78 C77B O6 C80 17.3(19)
C78 C77B O6 C77A -72(2)
C78 C77B O6 Ba2 178.4(9)
C87 C88 O7 C85 1.6(9)
C87 C88 O7 Ba2 -176.7(5)
C86B C85 O7 C88 9.6(11)
C86A C85 O7 C88 -18.1(10)
C86B C85 O7 Ba2 -172.0(8)
C86A C85 O7 Ba2 160.2(6)
C82 C81 O8 C84 -10.6(7)
C82 C81 O8 Ba2 131.2(4)
C83 C84 O8 C81 -13.3(7)
C83 C84 O8 Ba2 -160.7(4)
C95 C96 O9 C93 1(2)
C94 C93 O9 C96 28(3)
C95 C93 O9 C96 -0.9(18)
C98 C97 O10 C100 3(3)
C99 C100 O10 C97 4(2)
C2 N2 Ba1 O2 143.3(3)
C5 N2 Ba1 O2 -40.9(3)
C2 N2 Ba1 O3 31.5(3)
C5 N2 Ba1 O3 -152.7(3)
C2 N2 Ba1 O1 89.8(3)
C5 N2 Ba1 O1 -94.4(3)
C2 N2 Ba1 O4 -85.0(3)
C5 N2 Ba1 O4 90.8(3)
C2 N2 Ba1 N3 -176.4(3)
C5 N2 Ba1 N3 -0.6(3)
C2 N2 Ba1 N1 1.8(3)
C5 N2 Ba1 N1 177.6(3)
C2 N2 Ba1 I1 -109.7(3)
C5 N2 Ba1 I1 66.1(3)
C42 O2 Ba1 N2 96.4(4)
C39 O2 Ba1 N2 -124.0(5)
C42 O2 Ba1 O3 -132.1(4)
C39 O2 Ba1 O3 7.5(5)
C42 O2 Ba1 O1 152.8(4)
C39 O2 Ba1 O1 -67.6(5)
C42 O2 Ba1 O4 3.5(4)
C39 O2 Ba1 O4 143.2(4)
C42 O2 Ba1 N3 61.3(3)
C39 O2 Ba1 N3 -159.1(5)
C42 O2 Ba1 N1 170.2(3)
C39 O2 Ba1 N1 -50.2(5)
C42 O2 Ba1 I1 -52.1(3)
C39 O2 Ba1 I1 87.5(5)
C35 O3 Ba1 N2 23.0(4)
C38 O3 Ba1 N2 -173.0(4)
C35 O3 Ba1 O2 -102.9(3)
C38 O3 Ba1 O2 61.1(4)
C35 O3 Ba1 O1 -34.7(3)
C38 O3 Ba1 O1 129.2(4)
C35 O3 Ba1 O4 112.9(3)
C38 O3 Ba1 O4 -83.1(4)
C35 O3 Ba1 N3 -69.0(4)
C38 O3 Ba1 N3 94.9(5)
C35 O3 Ba1 N1 48.6(3)
C38 O3 Ba1 N1 -147.4(4)
C35 O3 Ba1 I1 -176.4(3)
C38 O3 Ba1 I1 -12.5(4)
C31 O1 Ba1 N2 -65.6(5)
C34 O1 Ba1 N2 74.1(4)
C31 O1 Ba1 O2 163.4(5)
C34 O1 Ba1 O2 -56.9(4)
C31 O1 Ba1 O3 69.3(5)
C34 O1 Ba1 O3 -151.0(4)
C31 O1 Ba1 O4 -56.9(5)
C34 O1 Ba1 O4 82.8(4)
C31 O1 Ba1 N3 -123.7(5)
C34 O1 Ba1 N3 16.0(4)
C31 O1 Ba1 N1 -7.1(5)
C34 O1 Ba1 N1 132.6(4)
C31 O1 Ba1 I1 128.7(5)
C34 O1 Ba1 I1 -91.6(4)
C46 O4 Ba1 N2 -175.3(5)
C43 O4 Ba1 N2 8.3(5)
C46 O4 Ba1 O2 -61.9(5)
C43 O4 Ba1 O2 121.7(5)
C46 O4 Ba1 O3 62.8(5)
C43 O4 Ba1 O3 -113.6(5)
C46 O4 Ba1 O1 175.8(5)
C43 O4 Ba1 O1 -0.6(6)
C46 O4 Ba1 N3 -116.4(5)
C43 O4 Ba1 N3 67.2(5)
C46 O4 Ba1 N1 125.5(5)
C43 O4 Ba1 N1 -50.9(5)
C46 O4 Ba1 I1 -8.2(5)
C43 O4 Ba1 I1 175.4(5)
C6 N3 Ba1 N2 -0.7(2)
C13 N3 Ba1 N2 -176.7(4)
C6 N3 Ba1 O2 143.0(3)
C13 N3 Ba1 O2 -33.0(3)
C6 N3 Ba1 O3 107.3(3)
C13 N3 Ba1 O3 -68.7(4)
C6 N3 Ba1 O1 74.0(3)
C13 N3 Ba1 O1 -101.9(3)
C6 N3 Ba1 O4 -74.4(3)
C13 N3 Ba1 O4 109.6(3)
C6 N3 Ba1 N1 -2.4(3)
C13 N3 Ba1 N1 -178.3(3)
C6 N3 Ba1 I1 -150.7(2)
C13 N3 Ba1 I1 33.4(3)
C1 N1 Ba1 N2 -2.0(2)
C7 N1 Ba1 N2 175.5(4)
C1 N1 Ba1 O2 -96.2(3)
C7 N1 Ba1 O2 81.3(4)
C1 N1 Ba1 O3 -157.5(3)
C7 N1 Ba1 O3 20.0(3)
C1 N1 Ba1 O1 -79.8(3)
C7 N1 Ba1 O1 97.7(3)
C1 N1 Ba1 O4 74.1(3)
C7 N1 Ba1 O4 -108.4(3)
C1 N1 Ba1 N3 -0.3(3)
C7 N1 Ba1 N3 177.2(3)
C1 N1 Ba1 I1 139.4(2)
C7 N1 Ba1 I1 -43.0(4)
C48 N5 Ba2 O6 -158.1(3)
C51 N5 Ba2 O6 24.6(3)
C48 N5 Ba2 O8 -45.3(3)
C51 N5 Ba2 O8 137.3(3)
C48 N5 Ba2 O5 -97.3(3)
C51 N5 Ba2 O5 85.3(3)
C48 N5 Ba2 O7 86.2(3)
C51 N5 Ba2 O7 -91.1(3)
C48 N5 Ba2 N6 176.8(3)
C51 N5 Ba2 N6 -0.5(3)
C48 N5 Ba2 N4 -2.5(3)
C51 N5 Ba2 N4 -179.8(3)
C48 N5 Ba2 I2 63.0(4)
C51 N5 Ba2 I2 -114.3(3)
C80 O6 Ba2 N5 39.8(5)
C77A O6 Ba2 N5 -157.6(9)
C77B O6 Ba2 N5 -118.4(13)
C80 O6 Ba2 O8 -86.1(4)
C77A O6 Ba2 O8 76.4(9)
C77B O6 Ba2 O8 115.6(13)
C80 O6 Ba2 O5 -19.9(4)
C77A O6 Ba2 O5 142.7(9)
C77B O6 Ba2 O5 -178.1(13)
C80 O6 Ba2 O7 130.2(4)
C77A O6 Ba2 O7 -67.2(9)
C77B O6 Ba2 O7 -28.1(13)
C80 O6 Ba2 N6 62.2(4)
C77A O6 Ba2 N6 -135.3(9)
C77B O6 Ba2 N6 -96.1(13)
C80 O6 Ba2 N4 -51.5(6)
C77A O6 Ba2 N4 111.1(9)
C77B O6 Ba2 N4 150.2(13)
C80 O6 Ba2 I2 -160.3(4)
C77A O6 Ba2 I2 2.3(9)
C77B O6 Ba2 I2 41.5(13)
C81 O8 Ba2 N5 95.9(4)
C84 O8 Ba2 N5 -123.6(4)
C81 O8 Ba2 O6 -132.3(4)
C84 O8 Ba2 O6 8.2(4)
C81 O8 Ba2 O5 151.7(4)
C84 O8 Ba2 O5 -67.8(4)
C81 O8 Ba2 O7 2.3(5)
C84 O8 Ba2 O7 142.9(4)
C81 O8 Ba2 N6 170.3(4)
C84 O8 Ba2 N6 -49.1(4)
C81 O8 Ba2 N4 59.5(4)
C84 O8 Ba2 N4 -159.9(4)
C81 O8 Ba2 I2 -53.7(4)
C84 O8 Ba2 I2 86.8(4)
C92 O5 Ba2 N5 -77.8(5)
C89 O5 Ba2 N5 67.3(3)
C92 O5 Ba2 O6 55.8(5)
C89 O5 Ba2 O6 -159.0(3)
C92 O5 Ba2 O8 151.0(5)
C89 O5 Ba2 O8 -63.9(3)
C92 O5 Ba2 O7 -71.5(5)
C89 O5 Ba2 O7 73.6(3)
C92 O5 Ba2 N6 -17.9(5)
C89 O5 Ba2 N6 127.3(3)
C92 O5 Ba2 N4 -134.7(5)
C89 O5 Ba2 N4 10.5(3)
C92 O5 Ba2 I2 116.0(5)
C89 O5 Ba2 I2 -98.8(3)
C88 O7 Ba2 N5 -4.0(5)
C85 O7 Ba2 N5 177.9(6)
C88 O7 Ba2 O6 -126.2(5)
C85 O7 Ba2 O6 55.7(6)
C88 O7 Ba2 O8 109.5(5)
C85 O7 Ba2 O8 -68.5(6)
C88 O7 Ba2 O5 -10.3(6)
C85 O7 Ba2 O5 171.6(5)
C88 O7 Ba2 N6 -63.3(5)
C85 O7 Ba2 N6 118.6(6)
C88 O7 Ba2 N4 54.4(5)
C85 O7 Ba2 N4 -123.7(6)
C88 O7 Ba2 I2 164.1(5)
C85 O7 Ba2 I2 -13.9(6)
C52 N6 Ba2 N5 0.8(2)
C59 N6 Ba2 N5 178.4(4)
C52 N6 Ba2 O6 -158.0(3)
C59 N6 Ba2 O6 19.6(3)
C52 N6 Ba2 O8 -95.5(3)
C59 N6 Ba2 O8 82.1(4)
C52 N6 Ba2 O5 -78.1(3)
C59 N6 Ba2 O5 99.5(3)
C52 N6 Ba2 O7 75.8(3)
C59 N6 Ba2 O7 -106.6(3)
C52 N6 Ba2 N4 1.5(3)
C59 N6 Ba2 N4 179.1(3)
C52 N6 Ba2 I2 143.8(2)
C59 N6 Ba2 I2 -38.6(4)
C47 N4 Ba2 N5 1.9(2)
C53 N4 Ba2 N5 -171.9(4)
C47 N4 Ba2 O6 107.3(4)
C53 N4 Ba2 O6 -66.6(4)
C47 N4 Ba2 O8 143.5(3)
C53 N4 Ba2 O8 -30.3(3)
C47 N4 Ba2 O5 76.5(3)
C53 N4 Ba2 O5 -97.4(3)
C47 N4 Ba2 O7 -74.2(3)
C53 N4 Ba2 O7 112.0(3)
C47 N4 Ba2 N6 1.3(3)
C53 N4 Ba2 N6 -172.6(3)
C47 N4 Ba2 I2 -148.9(2)
C53 N4 Ba2 I2 37.3(3)
